data_4322865
loop_
_publ_author_name
'B. M. Segal'
'H. R. Hoveyda'
'R. H. Holm'

_publ_section_title
;
 Terminal Ligand Assignments Based on Trends in Metal-Ligand Bond Lengths
 of Cubane-Type [Fe4S4]2+,+ Clusters
;
_journal_name_full 'Inorganic Chemistry'
_journal_page_first 3440
_journal_page_last 3443
_journal_paper_doi 10.1021/ic980092h
_journal_volume 37
_journal_year 1998
_chemical_formula_sum 'C32 H84 Cl Fe4 N4 S8'
_chemical_formula_weight 1040.36
_chemical_name_systematic
;
 ?
;
_space_group_IT_number 114
_symmetry_cell_setting tetragonal
_symmetry_space_group_name_Hall 'P -4 2n'
_symmetry_space_group_name_H-M 'P -4 21 c'
_atom_sites_solution_hydrogens geom
_atom_sites_solution_primary direct
_atom_sites_solution_secondary difmap
_audit_creation_method SHELXL
_cell_angle_alpha 90.00
_cell_angle_beta 90.00
_cell_angle_gamma 90.00
_cell_formula_units_Z 2
_cell_length_a 12.4914(4)
_cell_length_b 12.4914(4)
_cell_length_c 16.2283(8)
_cell_measurement_reflns_used 88
_cell_measurement_temperature 213(2)
_cell_measurement_theta_max 16.12
_cell_measurement_theta_min 4.12
_cell_volume 2532.18(17)
_computing_cell_refinement 'SMART (SIEMENS, V4.033, 1994)'
_computing_data_collection 'ASTRO (SIEMENS, V4.033, 1994)'
_computing_data_reduction 'SAINT (SIEMENS, V4.035, 1994)'
_computing_molecular_graphics 'SHELXTL (SIEMENS, 1994, ver 5.04)'
_computing_publication_material 'CIFTAB (Sheldrick, 1993)'
_computing_structure_refinement 'SHELXL-93 (Sheldrick, 1993)'
_computing_structure_solution 'SHELXS-90 (Sheldrick, 1990)'
_diffrn_ambient_temperature 213(2)
_diffrn_measurement_device 'Siemens CCD'
_diffrn_measurement_method '\w, 0.3 deg'
_diffrn_radiation_monochromator graphite
_diffrn_radiation_source 'fine-focus sealed tube'
_diffrn_radiation_type MoK\a
_diffrn_radiation_wavelength 0.71073
_diffrn_reflns_av_R_equivalents 0.1188
_diffrn_reflns_av_sigmaI/netI 0.1007
_diffrn_reflns_limit_h_max 8
_diffrn_reflns_limit_h_min -16
_diffrn_reflns_limit_k_max 16
_diffrn_reflns_limit_k_min -16
_diffrn_reflns_limit_l_max 19
_diffrn_reflns_limit_l_min -21
_diffrn_reflns_number 16122
_diffrn_reflns_theta_max 28.29
_diffrn_reflns_theta_min 2.06
_diffrn_standards_decay_% <1
_diffrn_standards_interval_count 0
_diffrn_standards_number 0
_exptl_absorpt_coefficient_mu 1.532
_exptl_absorpt_correction_T_max 0.962327
_exptl_absorpt_correction_T_min 0.774727
_exptl_absorpt_correction_type empirical
_exptl_crystal_colour black
_exptl_crystal_density_diffrn 1.364
_exptl_crystal_density_method 'not measured'
_exptl_crystal_description block
_exptl_crystal_F_000 1106
_exptl_crystal_size_max 0.20
_exptl_crystal_size_mid 0.15
_exptl_crystal_size_min 0.15
_refine_diff_density_max 0.451
_refine_diff_density_min -0.466
_refine_diff_density_rms 0.092
_refine_ls_abs_structure_details 'Flack H D (1983), Acta Cryst. A39, 876-881'
_refine_ls_abs_structure_Flack 0.00(3)
_refine_ls_extinction_method none
_refine_ls_goodness_of_fit_all 1.064
_refine_ls_goodness_of_fit_obs 1.069
_refine_ls_matrix_type full
_refine_ls_number_parameters 111
_refine_ls_number_reflns 3127
_refine_ls_number_restraints 16
_refine_ls_restrained_S_all 1.061
_refine_ls_restrained_S_obs 1.065
_refine_ls_R_factor_all 0.1146
_refine_ls_R_factor_obs 0.0549
_refine_ls_shift/esd_max 0.000
_refine_ls_shift/esd_mean 0.000
_refine_ls_structure_factor_coef Fsqd
_refine_ls_weighting_details 'w=1/[\s^2^(Fo^2^)+(0.0298P)^2^+0.4674P] where P=(Fo^2^+2Fc^2^)/3'
_refine_ls_weighting_scheme calc
_refine_ls_wR_factor_all 0.0973
_refine_ls_wR_factor_obs 0.0784
_reflns_number_observed 2041
_reflns_number_total 3127
_reflns_observed_criterion >2sigma(I)
_cod_data_source_file ic980092h_1.cif
_cod_data_source_block test3
_cod_depositor_comments
;
The following automatic conversions were performed:

'_refine_ls_weighting_scheme' value 'calc
w=1/[\s^2^(Fo^2^)+(0.0298P)^2^+0.4674P] where P=(Fo^2^+2Fc^2^)/3' was
changed to 'calc'. New tag '_refine_ls_weighting_details' was
created. The value of the new tag was set to
'w=1/[\s^2^(Fo^2^)+(0.0298P)^2^+0.4674P] where P=(Fo^2^+2Fc^2^)/3'.

Automatic conversion script
Id: cif_fix_values 3143 2015-03-26 13:38:13Z robertas 
;
_cod_original_cell_volume 2531.5(2)
_cod_database_code 4322865

loop_
_symmetry_equiv_pos_as_xyz
'x, y, z'
'-x, -y, z'
'y, -x, -z'
'-y, x, -z'
'-x+1/2, y+1/2, -z+1/2'
'x+1/2, -y+1/2, -z+1/2'
'-y+1/2, -x+1/2, z+1/2'
'y+1/2, x+1/2, z+1/2'

loop_
_atom_site_aniso_label
_atom_site_aniso_U_11
_atom_site_aniso_U_22
_atom_site_aniso_U_33
_atom_site_aniso_U_23
_atom_site_aniso_U_13
_atom_site_aniso_U_12
Fe1 0.0242(4) 0.0308(4) 0.0274(3) 0.0029(3) -0.0015(3) -0.0013(3)
S1 0.0297(7) 0.0336(7) 0.0323(7) 0.0092(5) 0.0000(6) -0.0043(5)
S2 0.0336(8) 0.0502(10) 0.0570(10) 0.0151(7) -0.0154(7) -0.0037(7)
C1 0.036(3) 0.023(3) 0.034(3) 0.005(2) 0.001(2) -0.001(2)
C7 0.035(3) 0.038(3) 0.042(3) 0.001(3) -0.004(3) -0.002(3)
C3 0.030(3) 0.028(3) 0.034(3) 0.000(2) -0.002(2) -0.004(2)
C4 0.053(3) 0.043(3) 0.024(3) -0.002(3) 0.005(3) -0.014(3)
C5 0.057(4) 0.043(3) 0.029(3) 0.010(2) 0.002(3) 0.006(3)
C6 0.046(4) 0.052(4) 0.069(4) 0.022(3) -0.018(3) -0.001(3)
C2 0.023(3) 0.044(3) 0.046(3) 0.004(3) -0.003(2) -0.007(2)
C8 0.100(5) 0.067(4) 0.027(3) -0.011(3) 0.008(4) -0.034(4)
N1 0.029(2) 0.033(2) 0.024(2) 0.002(2) 0.000(2) -0.005(2)
Cl1 0.0368(9) 0.0368(9) 0.033(2) 0.000 0.000 0.000

loop_
_atom_site_label
_atom_site_type_symbol
_atom_site_fract_x
_atom_site_fract_y
_atom_site_fract_z
_atom_site_U_iso_or_equiv
_atom_site_thermal_displace_type
_atom_site_occupancy
_atom_site_calc_flag
_atom_site_refinement_flags
_atom_site_disorder_group
Fe1 Fe 0.39506(5) 0.53511(5) 0.93980(4) 0.0274(2) Uani 1 d . .
S1 S 0.54629(10) 0.63834(10) 0.92047(7) 0.0319(3) Uani 1 d . .
S2 S 0.25020(11) 0.58082(12) 0.85783(10) 0.0469(4) Uani 1 d . .
H2 H 0.22572(11) 0.65476(12) 0.87207(10) 0.070 Uiso 1 d R .
C1 C 0.0564(4) 0.3581(4) 0.8018(3) 0.0311(12) Uani 1 d . .
H1A H 0.0913(4) 0.4192(4) 0.8284(3) 0.037 Uiso 1 calc RU .
H1B H -0.0211(4) 0.3694(4) 0.8055(3) 0.037 Uiso 1 calc RU .
C7 C -0.0883(4) 0.1611(4) 0.8086(3) 0.0386(13) Uani 1 d . .
H7A H -0.1137(4) 0.0949(4) 0.7842(3) 0.058 Uiso 1 calc RU .
H7B H -0.1116(4) 0.2211(4) 0.7752(3) 0.058 Uiso 1 calc RU .
H7C H -0.1173(4) 0.1683(4) 0.8638(3) 0.058 Uiso 1 calc RU .
C3 C 0.0319(4) 0.1595(4) 0.8127(3) 0.0304(12) Uani 1 d . .
H3A H 0.0596(4) 0.1499(4) 0.7567(3) 0.037 Uiso 1 calc RU .
H3B H 0.0538(4) 0.0970(4) 0.8450(3) 0.037 Uiso 1 calc RU .
C4 C 0.0428(4) 0.2724(4) 0.9376(3) 0.0401(12) Uani 1 d . .
H4A H -0.0324(4) 0.2944(4) 0.9351(3) 0.048 Uiso 1 calc RU .
H4B H 0.0458(4) 0.2032(4) 0.9658(3) 0.048 Uiso 1 calc RU .
C5 C 0.0877(4) 0.3573(4) 0.7117(3) 0.0427(14) Uani 1 d . .
H5A H 0.0666(4) 0.4244(4) 0.6864(3) 0.064 Uiso 1 calc RU .
H5B H 0.0519(4) 0.2985(4) 0.6841(3) 0.064 Uiso 1 calc RU .
H5C H 0.1646(4) 0.3484(4) 0.7070(3) 0.064 Uiso 1 calc RU .
C6 C 0.2465(4) 0.1506(4) 0.9003(4) 0.056(2) Uani 1 d . .
H6A H 0.3238(4) 0.1468(4) 0.8954(4) 0.083 Uiso 1 calc RU .
H6B H 0.2151(4) 0.0839(4) 0.8816(4) 0.083 Uiso 1 calc RU .
H6C H 0.2272(4) 0.1628(4) 0.9574(4) 0.083 Uiso 1 calc RU .
C2 C 0.2044(4) 0.2428(4) 0.8474(4) 0.0377(14) Uani 1 d . .
H2A H 0.2386(4) 0.3092(4) 0.8658(4) 0.045 Uiso 1 calc RU .
H2B H 0.2262(4) 0.2304(4) 0.7902(4) 0.045 Uiso 1 calc RU .
C8 C 0.1044(5) 0.3540(5) 0.9883(3) 0.065(2) Uani 1 d . .
H8A H 0.0735(5) 0.3585(5) 1.0430(3) 0.097 Uiso 1 calc RU .
H8B H 0.1003(5) 0.4235(5) 0.9618(3) 0.097 Uiso 1 calc RU .
H8C H 0.1787(5) 0.3321(5) 0.9925(3) 0.097 Uiso 1 calc RU .
N1 N 0.0842(3) 0.2580(3) 0.8497(2) 0.0283(9) Uani 1 d . .
Cl1 Cl 0.0000 0.0000 1.0000 0.0355(6) Uani 1 d S .

loop_
_atom_type_symbol
_atom_type_description
_atom_type_scat_dispersion_real
_atom_type_scat_dispersion_imag
_atom_type_scat_source
C C 0.0033 0.0016 'International Tables Vol C Tables 4.2.6.8 and 6.1.1.4'
H H 0.0000 0.0000 'International Tables Vol C Tables 4.2.6.8 and 6.1.1.4'
S S 0.1246 0.1234 'International Tables Vol C Tables 4.2.6.8 and 6.1.1.4'
Fe Fe 0.3463 0.8444 'International Tables Vol C Tables 4.2.6.8 and 6.1.1.4'
N N 0.0061 0.0033 'International Tables Vol C Tables 4.2.6.8 and 6.1.1.4'
Cl Cl 0.1484 0.1585 'International Tables Vol C Tables 4.2.6.8 and 6.1.1.4'

loop_
_geom_angle_atom_site_label_1
_geom_angle_atom_site_label_2
_geom_angle_atom_site_label_3
_geom_angle
_geom_angle_site_symmetry_1
_geom_angle_site_symmetry_3
_geom_angle_publ_flag
S1 Fe1 S1 104.24(4) 2_665 . ?
S1 Fe1 S1 104.33(5) 2_665 4_657 ?
S1 Fe1 S1 104.33(5) . 4_657 ?
S1 Fe1 S2 113.64(6) 2_665 . ?
S1 Fe1 S2 115.04(5) . . ?
S1 Fe1 S2 114.05(6) 4_657 . ?
S1 Fe1 Fe1 101.04(4) 2_665 3_567 ?
S1 Fe1 Fe1 53.26(4) . 3_567 ?
S1 Fe1 Fe1 53.22(4) 4_657 3_567 ?
S2 Fe1 Fe1 145.32(5) . 3_567 ?
S1 Fe1 Fe1 53.26(3) 2_665 4_657 ?
S1 Fe1 Fe1 101.03(4) . 4_657 ?
S1 Fe1 Fe1 53.23(4) 4_657 4_657 ?
S2 Fe1 Fe1 143.92(5) . 4_657 ?
Fe1 Fe1 Fe1 60.02(3) 3_567 4_657 ?
S1 Fe1 Fe1 53.22(4) 2_665 2_665 ?
S1 Fe1 Fe1 53.22(4) . 2_665 ?
S1 Fe1 Fe1 100.98(3) 4_657 2_665 ?
S2 Fe1 Fe1 144.95(4) . 2_665 ?
Fe1 Fe1 Fe1 59.991(14) 3_567 2_665 ?
Fe1 Fe1 Fe1 59.991(14) 4_657 2_665 ?
Fe1 S1 Fe1 73.56(4) 2_665 . ?
Fe1 S1 Fe1 73.51(5) 2_665 3_567 ?
Fe1 S1 Fe1 73.51(4) . 3_567 ?
N1 C1 C5 115.6(4) . . ?
C7 C3 N1 116.0(4) . . ?
C8 C4 N1 114.4(4) . . ?
N1 C2 C6 115.0(4) . . ?
C1 N1 C2 108.7(3) . . ?
C1 N1 C3 111.6(4) . . ?
C2 N1 C3 108.4(4) . . ?
C1 N1 C4 107.7(4) . . ?
C2 N1 C4 111.9(4) . . ?
C3 N1 C4 108.6(3) . . ?

loop_
_geom_bond_atom_site_label_1
_geom_bond_atom_site_label_2
_geom_bond_distance
_geom_bond_site_symmetry_2
_geom_bond_publ_flag
Fe1 S1 2.3086(15) 2_665 ?
Fe1 S1 2.3086(14) . ?
Fe1 S1 2.3097(14) 4_657 ?
Fe1 S2 2.317(2) . ?
Fe1 Fe1 2.7636(12) 3_567 ?
Fe1 Fe1 2.7637(12) 4_657 ?
Fe1 Fe1 2.7644(13) 2_665 ?
S1 Fe1 2.3085(15) 2_665 ?
S1 Fe1 2.3097(14) 3_567 ?
C1 N1 1.512(5) . ?
C1 C5 1.513(7) . ?
C7 C3 1.503(6) . ?
C3 N1 1.517(6) . ?
C4 C8 1.519(7) . ?
C4 N1 1.528(6) . ?
C6 C2 1.528(7) . ?
C2 N1 1.514(6) . ?
